data_7201736
loop_
_publ_author_name
'Srivijaya, R.'
'Vishweshwar, Peddy'
'Sreekanth, B. R.'
'Vyas, K.'

_publ_section_title
;
 Crystalline forms and aqueous solubilities of an IBS drug, tegaserod
;
_journal_issue 3
_journal_name_full CrystEngComm
_journal_page_first 283
_journal_paper_doi 10.1039/b714374p
_journal_volume 10
_journal_year 2008
_chemical_formula_moiety 'C16 H23 N5 O '
_chemical_formula_sum 'C16 H23 N5 O'
_chemical_formula_weight 301.39
_space_group_IT_number 19
_symmetry_cell_setting orthorhombic
_symmetry_Int_Tables_number 19
_symmetry_space_group_name_Hall 'P 2ac 2ab'
_symmetry_space_group_name_H-M 'P 21 21 21'
_cell_angle_alpha 90.0000
_cell_angle_beta 90.0000
_cell_angle_gamma 90.0000
_cell_formula_units_Z 4
_cell_length_a 7.395(4)
_cell_length_b 11.218(6)
_cell_length_c 20.202(10)
_cell_measurement_reflns_used 5279
_cell_measurement_temperature 298
_cell_measurement_theta_max 27.3
_cell_measurement_theta_min 1.8
_cell_volume 1675.9(15)
_computing_cell_refinement CrystalClear
_computing_data_collection CrystalClear
_computing_data_reduction CrystalStructure
_computing_molecular_graphics 'X-seed 2.0'
_computing_publication_material 'CrystalStructure 3.8.1'
_computing_structure_refinement CRYSTALS
_computing_structure_solution SIR2004
_diffrn_detector_area_resol_mean 7.31
_diffrn_measured_fraction_theta_full 0.991
_diffrn_measured_fraction_theta_max 0.991
_diffrn_measurement_device_type 'Rigaku Mercury'
_diffrn_measurement_method \w
_diffrn_radiation_type 'Mo K\a'
_diffrn_radiation_wavelength 0.71070
_diffrn_reflns_av_R_equivalents 0.087
_diffrn_reflns_limit_h_max 9
_diffrn_reflns_limit_h_min -6
_diffrn_reflns_limit_k_max 14
_diffrn_reflns_limit_k_min -14
_diffrn_reflns_limit_l_max 25
_diffrn_reflns_limit_l_min -25
_diffrn_reflns_number 17553
_diffrn_reflns_theta_full 27.48
_diffrn_reflns_theta_max 27.48
_exptl_absorpt_coefficient_mu 0.078
_exptl_absorpt_correction_T_max 0.987
_exptl_absorpt_correction_T_min 0.979
_exptl_absorpt_correction_type multi-scan
_exptl_absorpt_process_details 'Jacobson, R. (1998) Private communication'
_exptl_crystal_colour colorless
_exptl_crystal_density_diffrn 1.194
_exptl_crystal_density_method 'not measured'
_exptl_crystal_description block
_exptl_crystal_F_000 648.00
_exptl_crystal_size_max 0.30
_exptl_crystal_size_mid 0.20
_exptl_crystal_size_min 0.15
_refine_diff_density_max 0.31
_refine_diff_density_min -0.30
_refine_ls_extinction_method none
_refine_ls_goodness_of_fit_ref 0.997
_refine_ls_hydrogen_treatment refall
_refine_ls_number_parameters 222
_refine_ls_number_reflns 2197
_refine_ls_R_factor_gt 0.0466
_refine_ls_shift/su_max 0.0092
_refine_ls_structure_factor_coef Fsqd
_refine_ls_weighting_details
;
Chebychev polynomial with 3 parameters (Carruthers & Watkin, 1979)
2140.2800 2913.0300 779.5100
;
_refine_ls_weighting_scheme calc
_refine_ls_wR_factor_ref 0.0975
_reflns_number_gt 929
_reflns_number_total 2197
_reflns_threshold_expression F^2^>2.0\s(F^2^)
_cod_data_source_file b714374p.txt
_cod_data_source_block '__Tegaserodfreebase'
_cod_original_formula_sum 'C16 H23 N5 O '
_cod_database_code 7201736

loop_
_symmetry_equiv_pos_site_id
_symmetry_equiv_pos_as_xyz
1 x,y,z
2 1/2-x,-y,1/2+z
3 1/2+x,1/2-y,-z
4 -x,1/2+y,1/2-z

loop_
_atom_site_aniso_label
_atom_site_aniso_U_11
_atom_site_aniso_U_22
_atom_site_aniso_U_33
_atom_site_aniso_U_23
_atom_site_aniso_U_13
_atom_site_aniso_U_12
O1 0.053(2) 0.094(2) 0.068(2) 0.002(2) 0.0090(17) -0.020(2)
N1 0.081(2) 0.0461(19) 0.0444(18) -0.0167(17) 0.005(2) 0.004(2)
N2 0.051(2) 0.0411(16) 0.0337(15) -0.0061(14) 0.0039(15) -0.0081(16)
N3 0.053(2) 0.0475(18) 0.0360(16) 0.0001(15) -0.0001(16) -0.0127(18)
N4 0.073(2) 0.089(3) 0.051(2) -0.021(2) 0.028(2) -0.030(2)
N5 0.064(2) 0.062(2) 0.0413(17) -0.0098(17) 0.0092(18) -0.014(2)
C1 0.063(2) 0.054(2) 0.040(2) 0.005(2) 0.016(2) 0.001(2)
C2 0.048(2) 0.042(2) 0.0374(19) 0.0060(17) 0.0022(18) -0.0050(19)
C3 0.057(2) 0.0366(19) 0.0347(18) 0.0015(16) -0.0048(18) 0.0138(19)
C4 0.056(2) 0.048(2) 0.0344(18) 0.0009(18) -0.0011(19) 0.002(2)
C5 0.047(2) 0.061(2) 0.052(2) 0.010(2) -0.006(2) -0.006(2)
C6 0.061(3) 0.062(2) 0.061(2) -0.004(2) -0.017(2) -0.011(2)
C7 0.099(4) 0.045(2) 0.052(2) -0.012(2) -0.007(2) -0.005(2)
C8 0.067(2) 0.038(2) 0.0357(19) -0.0030(17) 0.000(2) 0.004(2)
C9 0.059(3) 0.112(4) 0.092(4) 0.031(3) -0.002(3) -0.017(3)
C10 0.043(2) 0.047(2) 0.047(2) -0.0017(18) 0.0105(19) -0.0061(19)
C11 0.047(2) 0.043(2) 0.040(2) 0.0015(17) -0.0051(18) -0.0052(19)
C12 0.060(3) 0.063(2) 0.066(2) -0.014(2) 0.010(2) -0.021(2)
C13 0.062(3) 0.075(3) 0.074(3) -0.022(2) 0.012(2) -0.020(2)
C14 0.067(3) 0.052(2) 0.066(2) -0.008(2) 0.004(2) -0.004(2)
C15 0.092(4) 0.088(4) 0.119(4) -0.053(3) 0.000(4) 0.000(3)
C16 0.095(4) 0.104(4) 0.133(5) -0.071(4) -0.028(4) 0.018(4)

loop_
_atom_site_label
_atom_site_type_symbol
_atom_site_thermal_displace_type
_atom_site_fract_x
_atom_site_fract_y
_atom_site_fract_z
_atom_site_occupancy
_atom_site_U_iso_or_equiv
_atom_site_calc_flag
_atom_site_refinement_flags
O1 O Uani 0.7191(4) 0.5070(3) 0.13643(15) 1.000 0.0717(12) . .
N1 N Uani 0.1394(5) 0.5136(3) 0.30476(16) 1.000 0.0572(11) . .
N2 N Uani 0.1316(4) 0.2496(2) 0.12792(14) 1.000 0.0419(10) . .
N3 N Uani 0.0273(4) 0.1627(2) 0.09465(15) 1.000 0.0455(10) . .
N4 N Uani 0.2553(5) 0.1799(3) 0.01404(17) 1.000 0.0710(14) . .
N5 N Uani 0.0131(5) 0.0537(3) -0.00094(16) 1.000 0.0558(11) . .
C1 C Uani 0.0404(6) 0.4262(3) 0.27754(18) 1.000 0.0523(12) . .
C2 C Uani 0.1268(5) 0.3780(3) 0.22346(18) 1.000 0.0425(11) . .
C3 C Uani 0.2971(6) 0.4415(3) 0.21825(17) 1.000 0.0428(11) . .
C4 C Uani 0.4431(5) 0.4358(3) 0.17583(18) 1.000 0.0461(11) . .
C5 C Uani 0.5838(6) 0.5159(4) 0.1834(2) 1.000 0.0533(12) . .
C6 C Uani 0.5794(7) 0.6024(4) 0.2340(2) 1.000 0.0613(14) . .
C7 C Uani 0.4357(7) 0.6074(3) 0.2774(2) 1.000 0.0653(16) . .
C8 C Uani 0.2972(6) 0.5283(3) 0.26993(18) 1.000 0.0469(11) . .
C9 C Uani 0.8583(7) 0.5953(5) 0.1382(2) 1.000 0.088(2) . .
C10 C Uani 0.0517(5) 0.2899(3) 0.18048(19) 1.000 0.0457(12) . .
C11 C Uani 0.0988(5) 0.1356(3) 0.03790(18) 1.000 0.0433(12) . .
C12 C Uani -0.1518(6) -0.0047(4) 0.0213(2) 1.000 0.0630(14) . .
C13 C Uani -0.2266(7) -0.0871(4) -0.0279(2) 1.000 0.0703(17) . .
C14 C Uani -0.1224(6) -0.1934(4) -0.0474(2) 1.000 0.0617(14) . .
C15 C Uani -0.2045(8) -0.2710(5) -0.0996(2) 1.000 0.100(2) . .
C16 C Uani -0.0948(8) -0.3782(5) -0.1180(3) 1.000 0.111(3) . .
H1 H Uiso -0.07510 0.40120 0.29270 1.000 0.0630 calc R
H4 H Uiso 0.44610 0.37810 0.14140 1.000 0.0560 calc R
H6 H Uiso 0.67760 0.65640 0.23830 1.000 0.0740 calc R
H7 H Uiso 0.43290 0.66470 0.31210 1.000 0.0780 calc R
H10 H Uiso -0.06330 0.25790 0.19160 1.000 0.0550 calc R
H11 H Uiso 0.11030 0.56070 0.33530 1.000 0.0680 calc R
H41 H Uiso 0.30110 0.24620 0.03840 1.000 0.0850 calc R
H42 H Uiso 0.29640 0.16280 -0.02000 1.000 0.0850 calc R
H51 H Uiso 0.06250 0.03190 -0.03530 1.000 0.0670 calc R
H91 H Uiso 0.82570 0.66050 0.11070 1.000 0.1050 calc R
H92 H Uiso 0.96700 0.56040 0.12230 1.000 0.1050 calc R
H93 H Uiso 0.87610 0.62270 0.18220 1.000 0.1050 calc R
H121 H Uiso -0.12540 -0.04980 0.06000 1.000 0.0760 calc R
H122 H Uiso -0.23810 0.05520 0.03170 1.000 0.0760 calc R
H131 H Uiso -0.24190 -0.04180 -0.06720 1.000 0.0850 calc R
H132 H Uiso -0.34130 -0.11330 -0.01240 1.000 0.0840 calc R
H141 H Uiso -0.00730 -0.16860 -0.06300 1.000 0.0740 calc R
H142 H Uiso -0.10760 -0.24030 -0.00860 1.000 0.0740 calc R
H151 H Uiso -0.31780 -0.29850 -0.08360 1.000 0.1200 calc R
H152 H Uiso -0.22290 -0.22380 -0.13810 1.000 0.1200 calc R
H161 H Uiso -0.01590 -0.35740 -0.15320 1.000 0.1330 calc R
H162 H Uiso -0.17050 -0.44220 -0.13140 1.000 0.1330 calc R
H163 H Uiso -0.02560 -0.40190 -0.08060 1.000 0.1330 calc R

loop_
_atom_type_symbol
_atom_type_description
_atom_type_scat_dispersion_real
_atom_type_scat_dispersion_imag
_atom_type_scat_source
C C 0.003 0.002
;
International Tables for Crystallography
(1992, Vol. C, Tables 4.2.6.8 and 6.1.1.4)
;
H H 0.000 0.000
;
International Tables for Crystallography
(1992, Vol. C, Table 6.1.1.4)
;
N N 0.006 0.003
;
International Tables for Crystallography
(1992, Vol. C, Tables 4.2.6.8 and 6.1.1.4)
;
O O 0.011 0.006
;
International Tables for Crystallography
(1992, Vol. C, Tables 4.2.6.8 and 6.1.1.4)
;

loop_
_geom_angle_atom_site_label_1
_geom_angle_atom_site_label_2
_geom_angle_atom_site_label_3
_geom_angle
_geom_angle_site_symmetry_1
_geom_angle_site_symmetry_2
_geom_angle_site_symmetry_3
_geom_angle_publ_flag
C5 O1 C9 117.0(3) . . . yes
C1 N1 C8 110.0(3) . . . yes
N3 N2 C10 112.4(3) . . . yes
N2 N3 C11 111.1(3) . . . yes
C11 N5 C12 121.0(3) . . . yes
C8 N1 H11 121.00 . . . no
C1 N1 H11 128.00 . . . no
C11 N4 H41 114.00 . . . no
H41 N4 H42 121.00 . . . no
C11 N4 H42 124.00 . . . no
C11 N5 H51 119.00 . . . no
C12 N5 H51 120.00 . . . no
N1 C1 C2 111.1(4) . . . yes
C1 C2 C3 105.5(3) . . . no
C1 C2 C10 125.0(3) . . . no
C3 C2 C10 129.3(3) . . . no
C2 C3 C4 134.6(3) . . . no
C2 C3 C8 106.4(3) . . . no
C4 C3 C8 119.0(4) . . . no
C3 C4 C5 119.3(3) . . . no
O1 C5 C4 114.9(4) . . . yes
O1 C5 C6 124.3(4) . . . yes
C4 C5 C6 120.7(4) . . . no
C5 C6 C7 120.5(4) . . . no
C6 C7 C8 118.8(4) . . . no
C3 C8 C7 121.7(4) . . . no
N1 C8 C3 107.0(3) . . . yes
N1 C8 C7 131.3(4) . . . yes
N2 C10 C2 124.2(3) . . . yes
N3 C11 N4 125.4(3) . . . yes
N3 C11 N5 118.4(3) . . . yes
N4 C11 N5 116.2(3) . . . yes
N5 C12 C13 113.0(4) . . . yes
C12 C13 C14 119.6(4) . . . no
C13 C14 C15 116.6(4) . . . no
C14 C15 C16 115.0(5) . . . no
N1 C1 H1 125.00 . . . no
C2 C1 H1 124.00 . . . no
C3 C4 H4 120.00 . . . no
C5 C4 H4 120.00 . . . no
C5 C6 H6 119.00 . . . no
C7 C6 H6 120.00 . . . no
C6 C7 H7 121.00 . . . no
C8 C7 H7 120.00 . . . no
O1 C9 H91 110.00 . . . no
O1 C9 H92 108.00 . . . no
O1 C9 H93 110.00 . . . no
H91 C9 H92 110.00 . . . no
H91 C9 H93 109.00 . . . no
H92 C9 H93 109.00 . . . no
N2 C10 H10 118.00 . . . no
C2 C10 H10 118.00 . . . no
N5 C12 H121 109.00 . . . no
N5 C12 H122 108.00 . . . no
C13 C12 H121 107.00 . . . no
C13 C12 H122 110.00 . . . no
H121 C12 H122 109.00 . . . no
C12 C13 H131 106.00 . . . no
C12 C13 H132 108.00 . . . no
C14 C13 H131 106.00 . . . no
C14 C13 H132 108.00 . . . no
H131 C13 H132 110.00 . . . no
C13 C14 H141 109.00 . . . no
C13 C14 H142 107.00 . . . no
C15 C14 H141 107.00 . . . no
C15 C14 H142 108.00 . . . no
H141 C14 H142 109.00 . . . no
C14 C15 H151 108.00 . . . no
C14 C15 H152 108.00 . . . no
C16 C15 H151 108.00 . . . no
C16 C15 H152 109.00 . . . no
H151 C15 H152 109.00 . . . no
C15 C16 H161 109.00 . . . no
C15 C16 H162 111.00 . . . no
C15 C16 H163 109.00 . . . no
H161 C16 H162 110.00 . . . no
H161 C16 H163 109.00 . . . no
H162 C16 H163 109.00 . . . no

loop_
_geom_bond_atom_site_label_1
_geom_bond_atom_site_label_2
_geom_bond_distance
_geom_bond_site_symmetry_1
_geom_bond_site_symmetry_2
_geom_bond_publ_flag
O1 C5 1.383(5) . . yes
O1 C9 1.429(6) . . yes
N1 C1 1.342(5) . . yes
N1 C8 1.373(6) . . yes
N2 N3 1.413(4) . . yes
N2 C10 1.297(5) . . yes
N3 C11 1.299(5) . . yes
N4 C11 1.349(5) . . yes
N5 C11 1.364(5) . . yes
N5 C12 1.455(6) . . yes
N1 H11 0.8400 . . no
N4 H41 0.9500 . . no
N4 H42 0.7800 . . no
N5 H51 0.8200 . . no
C1 C2 1.376(5) . . no
C2 C10 1.428(5) . . no
C2 C3 1.451(6) . . no
C3 C8 1.428(5) . . no
C3 C4 1.380(6) . . no
C4 C5 1.383(6) . . no
C5 C6 1.410(6) . . no
C6 C7 1.379(7) . . no
C7 C8 1.364(6) . . no
C12 C13 1.466(6) . . no
C13 C14 1.473(6) . . no
C14 C15 1.496(7) . . no
C15 C16 1.498(8) . . no
C1 H1 0.9500 . . no
C4 H4 0.9500 . . no
C6 H6 0.9500 . . no
C7 H7 0.9500 . . no
C9 H91 0.9500 . . no
C9 H92 0.9500 . . no
C9 H93 0.9500 . . no
C10 H10 0.9500 . . no
C12 H121 0.9500 . . no
C12 H122 0.9500 . . no
C13 H131 0.9500 . . no
C13 H132 0.9500 . . no
C14 H141 0.9500 . . no
C14 H142 0.9500 . . no
C15 H151 0.9500 . . no
C15 H152 0.9500 . . no
C16 H161 0.9500 . . no
C16 H162 0.9500 . . no
C16 H163 0.9500 . . no

loop_
_geom_hbond_atom_site_label_D
_geom_hbond_atom_site_label_H
_geom_hbond_atom_site_label_A
_geom_hbond_distance_DH
_geom_hbond_distance_HA
_geom_hbond_distance_DA
_geom_hbond_angle_DHA
_geom_hbond_site_symmetry_A
_geom_hbond_publ_flag
N5 H51 O1 0.8200 2.3900 3.206(5) 173.00 3_455 yes
N1 H11 N3 0.8400 2.0900 2.906(5) 166.00 4_555 yes

loop_
_geom_torsion_atom_site_label_1
_geom_torsion_atom_site_label_2
_geom_torsion_atom_site_label_3
_geom_torsion_atom_site_label_4
_geom_torsion
_geom_torsion_site_symmetry_1
_geom_torsion_site_symmetry_2
_geom_torsion_site_symmetry_3
_geom_torsion_site_symmetry_4
_geom_torsion_publ_flag
C9 O1 C5 C4 174.0(4) . . . . no
C9 O1 C5 C6 -2.9(6) . . . . no
C8 N1 C1 C2 0.2(5) . . . . no
C1 N1 C8 C3 -1.4(4) . . . . no
C1 N1 C8 C7 177.7(4) . . . . no
C10 N2 N3 C11 171.5(3) . . . . no
N3 N2 C10 C2 179.8(3) . . . . no
N2 N3 C11 N4 2.4(5) . . . . no
N2 N3 C11 N5 -179.2(3) . . . . no
C12 N5 C11 N3 -1.7(5) . . . . no
C12 N5 C11 N4 176.8(3) . . . . no
C11 N5 C12 C13 178.4(4) . . . . no
N1 C1 C2 C3 1.1(4) . . . . no
N1 C1 C2 C10 -174.9(3) . . . . no
C1 C2 C3 C4 179.6(4) . . . . no
C1 C2 C3 C8 -1.9(4) . . . . no
C10 C2 C3 C4 -4.6(7) . . . . no
C10 C2 C3 C8 173.9(4) . . . . no
C1 C2 C10 N2 176.6(3) . . . . no
C3 C2 C10 N2 1.5(6) . . . . no
C2 C3 C4 C5 176.8(4) . . . . no
C8 C3 C4 C5 -1.5(5) . . . . no
C2 C3 C8 N1 2.0(4) . . . . no
C2 C3 C8 C7 -177.1(4) . . . . no
C4 C3 C8 N1 -179.2(3) . . . . no
C4 C3 C8 C7 1.6(6) . . . . no
C3 C4 C5 O1 -176.8(3) . . . . no
C3 C4 C5 C6 0.3(6) . . . . no
O1 C5 C6 C7 177.7(4) . . . . no
C4 C5 C6 C7 0.9(7) . . . . no
C5 C6 C7 C8 -0.8(6) . . . . no
C6 C7 C8 N1 -179.3(4) . . . . no
C6 C7 C8 C3 -0.4(6) . . . . no
N5 C12 C13 C14 64.1(5) . . . . no
C12 C13 C14 C15 -177.9(4) . . . . no
C13 C14 C15 C16 -179.9(4) . . . . no

loop_
_cod_related_entry_id
_cod_related_entry_database
_cod_related_entry_code
1 ChemSpider 10609889
